data_2311107
loop_
_publ_author_name
'Ikmal Hisham, Nurul Azimah'
'Khaledi, Hamid'
'Mohd Ali, Hapipah'

_publ_section_title
;
 Aqua-chloridobis(2-{[3-(morpholin-4-yl)prop-yl]imino-meth-yl}phenolato)manganese(III)
 monohydrate.
;
_journal_coeditor_code IS2745
_journal_issue 'Pt 8'
_journal_name_full 'Acta crystallographica. Section E, Structure reports online'
_journal_page_first m1044
_journal_page_last 5
_journal_paper_doi 10.1107/S1600536811026493
_journal_volume 67
_journal_year 2011
_chemical_formula_iupac '[Mn (C14 H19 N2 O2)2 Cl (H2 O)], H2 O'
_chemical_formula_moiety 'C28 H40 Cl Mn N4 O5, H2 O'
_chemical_formula_sum 'C28 H42 Cl Mn N4 O6'
_chemical_formula_weight 621.05
_chemical_name_systematic
;
Aquachloridobis(2-{[3-(morpholin-4-
yl)propyl]iminomethyl}phenolato)manganese(III) monohydrate
;
_space_group_IT_number 2
_space_group_name_Hall '-P 1'
_space_group_name_H-M_alt 'P -1'
_symmetry_cell_setting triclinic
_symmetry_space_group_name_Hall '-P 1'
_symmetry_space_group_name_H-M 'P -1'
_atom_sites_solution_hydrogens geom
_atom_sites_solution_primary direct
_atom_sites_solution_secondary difmap
_audit_creation_method SHELXL-97
_cell_angle_alpha 95.5400(10)
_cell_angle_beta 90.306(2)
_cell_angle_gamma 104.2290(10)
_cell_formula_units_Z 2
_cell_length_a 9.4831(2)
_cell_length_b 12.4169(3)
_cell_length_c 12.9518(3)
_cell_measurement_reflns_used 3220
_cell_measurement_temperature 100(2)
_cell_measurement_theta_max 28.85
_cell_measurement_theta_min 2.22
_cell_volume 1470.72(6)
_computing_cell_refinement 'SAINT (Bruker, 2007)'
_computing_data_collection 'APEX2 (Bruker, 2007)'
_computing_data_reduction 'SAINT (Bruker, 2007)'
_computing_molecular_graphics 'X-SEED (Barbour, 2001)'
_computing_publication_material 'SHELXL97 (Sheldrick, 2008) and <i>publCIF</i> (Westrip, 2010)'
_computing_structure_refinement 'SHELXL97 (Sheldrick, 2008)'
_computing_structure_solution 'SHELXS97 (Sheldrick, 2008)'
_diffrn_ambient_temperature 100(2)
_diffrn_measured_fraction_theta_full 0.997
_diffrn_measured_fraction_theta_max 0.997
_diffrn_measurement_device_type 'Bruker APEXII CCD'
_diffrn_measurement_method '\f and \w'
_diffrn_radiation_monochromator graphite
_diffrn_radiation_source 'fine-focus sealed tube'
_diffrn_radiation_type MoK\a
_diffrn_radiation_wavelength 0.71073
_diffrn_reflns_av_R_equivalents 0.0341
_diffrn_reflns_av_sigmaI/netI 0.0600
_diffrn_reflns_limit_h_max 12
_diffrn_reflns_limit_h_min -12
_diffrn_reflns_limit_k_max 15
_diffrn_reflns_limit_k_min -15
_diffrn_reflns_limit_l_max 16
_diffrn_reflns_limit_l_min -16
_diffrn_reflns_number 13272
_diffrn_reflns_theta_full 27.00
_diffrn_reflns_theta_max 27.00
_diffrn_reflns_theta_min 2.20
_exptl_absorpt_coefficient_mu 0.587
_exptl_absorpt_correction_T_max 0.9769
_exptl_absorpt_correction_T_min 0.8916
_exptl_absorpt_correction_type multi-scan
_exptl_absorpt_process_details '(SADABS; Sheldrick, 1996)'
_exptl_crystal_colour blue
_exptl_crystal_density_diffrn 1.402
_exptl_crystal_density_method 'not measured'
_exptl_crystal_description plate
_exptl_crystal_F_000 656
_exptl_crystal_size_max 0.20
_exptl_crystal_size_mid 0.16
_exptl_crystal_size_min 0.04
_refine_diff_density_max 0.434
_refine_diff_density_min -0.319
_refine_ls_extinction_method none
_refine_ls_goodness_of_fit_ref 0.993
_refine_ls_hydrogen_treatment mixed
_refine_ls_matrix_type full
_refine_ls_number_parameters 373
_refine_ls_number_reflns 6393
_refine_ls_number_restraints 4
_refine_ls_restrained_S_all 0.993
_refine_ls_R_factor_all 0.0647
_refine_ls_R_factor_gt 0.0387
_refine_ls_shift/su_max 0.001
_refine_ls_shift/su_mean 0.000
_refine_ls_structure_factor_coef Fsqd
_refine_ls_weighting_details 'calc w=1/[\s^2^(Fo^2^)+(0.0463P)^2^] where P=(Fo^2^+2Fc^2^)/3'
_refine_ls_weighting_scheme calc
_refine_ls_wR_factor_gt 0.0845
_refine_ls_wR_factor_ref 0.0929
_reflns_number_gt 4740
_reflns_number_total 6393
_reflns_threshold_expression I>2\s(I)
_cod_data_source_file is2745sup1.cif
_cod_data_source_block I
_cod_database_code 2311107

loop_
_symmetry_equiv_pos_as_xyz
'x, y, z'
'-x, -y, -z'

loop_
_atom_site_type_symbol
_atom_site_label
_atom_site_fract_x
_atom_site_fract_y
_atom_site_fract_z
_atom_site_U_iso_or_equiv
_atom_site_adp_type
_atom_site_calc_flag
_atom_site_refinement_flags
_atom_site_occupancy
_atom_site_symmetry_multiplicity
Mn Mn1 0.80758(3) 0.51790(3) 0.25109(2) 0.00991(9) Uani d . 1 1
Cl Cl1 1.07112(5) 0.49604(5) 0.24934(4) 0.01422(12) Uani d . 1 1
O O1 0.88326(15) 0.67047(12) 0.29100(11) 0.0120(3) Uani d . 1 1
O O2 0.37546(17) 0.08392(13) 0.79286(12) 0.0206(4) Uani d . 1 1
O O3 0.73429(16) 0.36491(12) 0.21182(11) 0.0132(3) Uani d . 1 1
O O4 0.71302(17) 0.94441(14) -0.31588(12) 0.0229(4) Uani d . 1 1
O O5 0.58953(16) 0.55756(13) 0.24999(12) 0.0136(3) Uani d D 1 1
H H5A 0.511(2) 0.5122(18) 0.2587(19) 0.020 Uiso d D 1 1
H H5B 0.585(3) 0.6146(16) 0.2859(17) 0.020 Uiso d D 1 1
N N1 0.77786(18) 0.49029(14) 0.40365(13) 0.0107(4) Uani d . 1 1
N N2 0.45557(18) 0.24065(15) 0.64027(13) 0.0118(4) Uani d . 1 1
N N3 0.81100(18) 0.54400(15) 0.09684(13) 0.0118(4) Uani d . 1 1
N N4 0.71767(19) 0.80497(15) -0.15371(14) 0.0136(4) Uani d . 1 1
C C1 0.9646(2) 0.71444(18) 0.37568(16) 0.0112(4) Uani d . 1 1
C C2 1.0615(2) 0.81922(18) 0.37504(16) 0.0139(5) Uani d . 1 1
H H2 1.0708 0.8558 0.3134 0.017 Uiso calc R 1 1
C C3 1.1439(2) 0.87054(19) 0.46231(17) 0.0153(5) Uani d . 1 1
H H3 1.2097 0.9415 0.4597 0.018 Uiso calc R 1 1
C C4 1.1319(2) 0.81970(19) 0.55433(17) 0.0155(5) Uani d . 1 1
H H4 1.1888 0.8555 0.6142 0.019 Uiso calc R 1 1
C C5 1.0359(2) 0.71650(18) 0.55720(16) 0.0134(4) Uani d . 1 1
H H5 1.0261 0.6819 0.6199 0.016 Uiso calc R 1 1
C C6 0.9528(2) 0.66207(18) 0.46865(16) 0.0113(4) Uani d . 1 1
C C7 0.8498(2) 0.55633(18) 0.47924(16) 0.0121(4) Uani d . 1 1
H H7 0.8341 0.5340 0.5472 0.015 Uiso calc R 1 1
C C8 0.6650(2) 0.39039(18) 0.42446(16) 0.0130(4) Uani d . 1 1
H H8A 0.6932 0.3242 0.3906 0.016 Uiso calc R 1 1
H H8B 0.5731 0.3941 0.3900 0.016 Uiso calc R 1 1
C C9 0.6333(2) 0.37064(18) 0.53695(16) 0.0137(5) Uani d . 1 1
H H9A 0.6052 0.4355 0.5737 0.016 Uiso calc R 1 1
H H9B 0.7209 0.3601 0.5726 0.016 Uiso calc R 1 1
C C10 0.5093(2) 0.26629(18) 0.53680(16) 0.0138(5) Uani d . 1 1
H H10A 0.4274 0.2753 0.4935 0.017 Uiso calc R 1 1
H H10B 0.5425 0.2018 0.5039 0.017 Uiso calc R 1 1
C C11 0.5658(2) 0.20893(19) 0.70355(17) 0.0155(5) Uani d . 1 1
H H11A 0.6521 0.2728 0.7163 0.019 Uiso calc R 1 1
H H11B 0.5971 0.1460 0.6659 0.019 Uiso calc R 1 1
C C12 0.5019(2) 0.1749(2) 0.80625(17) 0.0192(5) Uani d . 1 1
H H12A 0.5764 0.1534 0.8481 0.023 Uiso calc R 1 1
H H12B 0.4762 0.2397 0.8451 0.023 Uiso calc R 1 1
C C13 0.2678(2) 0.11214(19) 0.73002(17) 0.0164(5) Uani d . 1 1
H H13A 0.2352 0.1750 0.7668 0.020 Uiso calc R 1 1
H H13B 0.1824 0.0474 0.7187 0.020 Uiso calc R 1 1
C C14 0.3271(2) 0.14476(19) 0.62656(17) 0.0152(5) Uani d . 1 1
H H14A 0.3544 0.0805 0.5879 0.018 Uiso calc R 1 1
H H14B 0.2507 0.1645 0.5852 0.018 Uiso calc R 1 1
C C15 0.7750(2) 0.30723(18) 0.13036(16) 0.0114(4) Uani d . 1 1
C C16 0.7705(2) 0.19455(18) 0.13548(16) 0.0133(5) Uani d . 1 1
H H16 0.7444 0.1618 0.1982 0.016 Uiso calc R 1 1
C C17 0.8037(2) 0.13013(19) 0.05026(17) 0.0169(5) Uani d . 1 1
H H17 0.8005 0.0538 0.0553 0.020 Uiso calc R 1 1
C C18 0.8416(2) 0.17592(19) -0.04295(17) 0.0169(5) Uani d . 1 1
H H18 0.8638 0.1311 -0.1013 0.020 Uiso calc R 1 1
C C19 0.8466(2) 0.28655(19) -0.04938(16) 0.0149(5) Uani d . 1 1
H H19 0.8713 0.3177 -0.1130 0.018 Uiso calc R 1 1
C C20 0.8160(2) 0.35454(18) 0.03621(16) 0.0119(4) Uani d . 1 1
C C21 0.8181(2) 0.46903(18) 0.02342(16) 0.0127(4) Uani d . 1 1
H H21 0.8255 0.4905 -0.0452 0.015 Uiso calc R 1 1
C C22 0.7958(2) 0.65460(18) 0.07310(16) 0.0146(5) Uani d . 1 1
H H22A 0.8813 0.7115 0.1043 0.018 Uiso calc R 1 1
H H22B 0.7088 0.6688 0.1084 0.018 Uiso calc R 1 1
C C23 0.7820(2) 0.67320(18) -0.03982(16) 0.0152(5) Uani d . 1 1
H H23A 0.7043 0.6123 -0.0753 0.018 Uiso calc R 1 1
H H23B 0.8747 0.6728 -0.0746 0.018 Uiso calc R 1 1
C C24 0.7455(3) 0.78488(19) -0.04681(17) 0.0189(5) Uani d . 1 1
H H24A 0.6583 0.7872 -0.0057 0.023 Uiso calc R 1 1
H H24B 0.8273 0.8455 -0.0159 0.023 Uiso calc R 1 1
C C25 0.8518(2) 0.85933(19) -0.20428(17) 0.0179(5) Uani d . 1 1
H H25A 0.9215 0.8115 -0.2056 0.022 Uiso calc R 1 1
H H25B 0.8980 0.9317 -0.1644 0.022 Uiso calc R 1 1
C C26 0.8160(2) 0.8783(2) -0.31383(18) 0.0206(5) Uani d . 1 1
H H26A 0.9063 0.9162 -0.3467 0.025 Uiso calc R 1 1
H H26B 0.7762 0.8053 -0.3546 0.025 Uiso calc R 1 1
C C27 0.5831(2) 0.8915(2) -0.26777(17) 0.0184(5) Uani d . 1 1
H H27A 0.5393 0.8184 -0.3071 0.022 Uiso calc R 1 1
H H27B 0.5122 0.9382 -0.2693 0.022 Uiso calc R 1 1
C C28 0.6134(2) 0.87446(18) -0.15698(17) 0.0149(5) Uani d . 1 1
H H28A 0.6536 0.9477 -0.1167 0.018 Uiso calc R 1 1
H H28B 0.5216 0.8377 -0.1252 0.018 Uiso calc R 1 1
O O6 0.34610(17) 0.39900(13) 0.28380(12) 0.0158(3) Uani d D 1 1
H H6A 0.274(2) 0.426(2) 0.2761(19) 0.024 Uiso d D 1 1
H H6B 0.339(3) 0.3387(16) 0.2441(17) 0.024 Uiso d D 1 1

loop_
_atom_site_aniso_label
_atom_site_aniso_U_11
_atom_site_aniso_U_22
_atom_site_aniso_U_33
_atom_site_aniso_U_12
_atom_site_aniso_U_13
_atom_site_aniso_U_23
Mn1 0.01027(17) 0.01079(18) 0.00858(17) 0.00230(13) 0.00173(12) 0.00125(12)
Cl1 0.0121(2) 0.0199(3) 0.0121(3) 0.0063(2) 0.00197(19) 0.0027(2)
O1 0.0125(7) 0.0103(8) 0.0118(8) 0.0000(6) -0.0014(6) 0.0014(6)
O2 0.0196(8) 0.0183(9) 0.0260(9) 0.0054(7) 0.0063(7) 0.0107(7)
O3 0.0172(8) 0.0118(8) 0.0102(8) 0.0025(7) 0.0046(6) 0.0014(6)
O4 0.0211(9) 0.0252(10) 0.0267(10) 0.0090(8) 0.0071(7) 0.0144(7)
O5 0.0113(7) 0.0135(9) 0.0149(8) 0.0017(7) 0.0026(6) -0.0005(6)
N1 0.0104(9) 0.0103(9) 0.0123(9) 0.0034(7) 0.0025(7) 0.0028(7)
N2 0.0099(9) 0.0129(9) 0.0114(9) -0.0004(7) 0.0034(7) 0.0026(7)
N3 0.0104(9) 0.0125(9) 0.0130(9) 0.0039(8) 0.0022(7) 0.0015(7)
N4 0.0144(9) 0.0146(10) 0.0132(9) 0.0055(8) 0.0018(7) 0.0034(7)
C1 0.0093(10) 0.0147(11) 0.0112(11) 0.0065(9) 0.0019(8) -0.0009(8)
C2 0.0146(11) 0.0143(12) 0.0127(11) 0.0029(9) 0.0035(9) 0.0038(9)
C3 0.0116(10) 0.0130(11) 0.0195(12) 0.0004(9) 0.0017(9) -0.0006(9)
C4 0.0154(11) 0.0171(12) 0.0126(11) 0.0030(10) -0.0021(9) -0.0029(9)
C5 0.0145(11) 0.0143(11) 0.0114(11) 0.0038(9) 0.0017(8) 0.0018(9)
C6 0.0092(10) 0.0144(11) 0.0112(11) 0.0051(9) 0.0026(8) 0.0008(8)
C7 0.0122(10) 0.0150(11) 0.0108(11) 0.0060(9) 0.0022(8) 0.0029(9)
C8 0.0116(10) 0.0145(11) 0.0120(11) 0.0009(9) 0.0003(8) 0.0028(9)
C9 0.0141(11) 0.0149(12) 0.0118(11) 0.0024(9) 0.0033(8) 0.0029(9)
C10 0.0140(11) 0.0149(12) 0.0110(11) 0.0004(9) 0.0031(8) 0.0026(9)
C11 0.0106(10) 0.0199(12) 0.0165(12) 0.0033(9) 0.0031(8) 0.0062(9)
C12 0.0150(11) 0.0259(13) 0.0183(12) 0.0054(10) 0.0016(9) 0.0081(10)
C13 0.0141(11) 0.0149(12) 0.0204(12) 0.0038(9) 0.0050(9) 0.0023(9)
C14 0.0131(11) 0.0142(11) 0.0161(12) 0.0001(9) 0.0023(9) -0.0013(9)
C15 0.0073(10) 0.0134(11) 0.0116(11) 0.0005(9) -0.0015(8) -0.0026(8)
C16 0.0119(10) 0.0154(12) 0.0121(11) 0.0017(9) 0.0006(8) 0.0031(9)
C17 0.0159(11) 0.0145(12) 0.0198(12) 0.0036(9) -0.0007(9) -0.0005(9)
C18 0.0185(11) 0.0166(12) 0.0149(12) 0.0048(10) 0.0021(9) -0.0027(9)
C19 0.0156(11) 0.0177(12) 0.0108(11) 0.0034(10) 0.0009(8) 0.0001(9)
C20 0.0107(10) 0.0127(11) 0.0117(11) 0.0018(9) 0.0002(8) 0.0014(8)
C21 0.0107(10) 0.0164(12) 0.0105(11) 0.0021(9) 0.0018(8) 0.0026(9)
C22 0.0178(11) 0.0146(12) 0.0129(11) 0.0061(10) 0.0031(9) 0.0031(9)
C23 0.0180(11) 0.0165(12) 0.0117(11) 0.0054(10) -0.0017(9) 0.0007(9)
C24 0.0258(13) 0.0193(13) 0.0137(12) 0.0093(11) -0.0006(9) 0.0026(9)
C25 0.0153(11) 0.0167(12) 0.0221(13) 0.0049(10) 0.0012(9) 0.0013(10)
C26 0.0180(12) 0.0233(13) 0.0230(13) 0.0062(10) 0.0062(10) 0.0106(10)
C27 0.0168(11) 0.0202(13) 0.0191(12) 0.0051(10) 0.0010(9) 0.0051(10)
C28 0.0131(11) 0.0127(11) 0.0186(12) 0.0031(9) 0.0001(9) 0.0008(9)
O6 0.0141(8) 0.0135(9) 0.0199(9) 0.0046(7) -0.0012(7) -0.0014(7)

loop_
_atom_type_symbol
_atom_type_description
_atom_type_scat_dispersion_real
_atom_type_scat_dispersion_imag
_atom_type_scat_source
C C 0.0033 0.0016 'International Tables Vol C Tables 4.2.6.8 and 6.1.1.4'
H H 0.0000 0.0000 'International Tables Vol C Tables 4.2.6.8 and 6.1.1.4'
N N 0.0061 0.0033 'International Tables Vol C Tables 4.2.6.8 and 6.1.1.4'
Cl Cl 0.1484 0.1585 'International Tables Vol C Tables 4.2.6.8 and 6.1.1.4'
Mn Mn 0.3368 0.7283 'International Tables Vol C Tables 4.2.6.8 and 6.1.1.4'
O O 0.0106 0.0060 'International Tables Vol C Tables 4.2.6.8 and 6.1.1.4'

loop_
_geom_angle_atom_site_label_1
_geom_angle_atom_site_label_2
_geom_angle_atom_site_label_3
_geom_angle
O1 Mn1 O3 179.21(7)
O1 Mn1 N1 89.85(7)
O3 Mn1 N1 89.94(7)
O1 Mn1 N3 91.65(7)
O3 Mn1 N3 88.65(7)
N1 Mn1 N3 173.12(7)
O1 Mn1 O5 85.88(6)
O3 Mn1 O5 94.87(6)
N1 Mn1 O5 87.84(6)
N3 Mn1 O5 85.57(6)
O1 Mn1 Cl1 88.07(5)
O3 Mn1 Cl1 91.19(5)
N1 Mn1 Cl1 94.78(5)
N3 Mn1 Cl1 91.99(5)
O5 Mn1 Cl1 173.41(4)
C1 O1 Mn1 126.07(13)
C12 O2 C13 110.02(16)
C15 O3 Mn1 125.73(13)
C26 O4 C27 109.95(17)
Mn1 O5 H5A 124.5(17)
Mn1 O5 H5B 115.0(18)
H5A O5 H5B 105(2)
C7 N1 C8 120.36(18)
C7 N1 Mn1 123.24(15)
C8 N1 Mn1 116.38(13)
C10 N2 C11 111.46(16)
C10 N2 C14 108.09(16)
C11 N2 C14 107.89(17)
C21 N3 C22 120.34(18)
C21 N3 Mn1 123.59(15)
C22 N3 Mn1 115.98(13)
C24 N4 C28 110.73(16)
C24 N4 C25 112.32(17)
C28 N4 C25 108.87(17)
O1 C1 C2 118.93(19)
O1 C1 C6 122.81(19)
C2 C1 C6 118.19(19)
C3 C2 C1 121.2(2)
C3 C2 H2 119.4
C1 C2 H2 119.4
C2 C3 C4 120.9(2)
C2 C3 H3 119.6
C4 C3 H3 119.6
C5 C4 C3 119.1(2)
C5 C4 H4 120.5
C3 C4 H4 120.5
C4 C5 C6 120.9(2)
C4 C5 H5 119.5
C6 C5 H5 119.5
C5 C6 C1 119.8(2)
C5 C6 C7 117.55(19)
C1 C6 C7 122.54(19)
N1 C7 C6 125.10(19)
N1 C7 H7 117.5
C6 C7 H7 117.5
N1 C8 C9 117.99(18)
N1 C8 H8A 107.8
C9 C8 H8A 107.8
N1 C8 H8B 107.8
C9 C8 H8B 107.8
H8A C8 H8B 107.1
C8 C9 C10 107.43(17)
C8 C9 H9A 110.2
C10 C9 H9A 110.2
C8 C9 H9B 110.2
C10 C9 H9B 110.2
H9A C9 H9B 108.5
N2 C10 C9 114.57(17)
N2 C10 H10A 108.6
C9 C10 H10A 108.6
N2 C10 H10B 108.6
C9 C10 H10B 108.6
H10A C10 H10B 107.6
N2 C11 C12 109.64(17)
N2 C11 H11A 109.7
C12 C11 H11A 109.7
N2 C11 H11B 109.7
C12 C11 H11B 109.7
H11A C11 H11B 108.2
O2 C12 C11 112.40(19)
O2 C12 H12A 109.1
C11 C12 H12A 109.1
O2 C12 H12B 109.1
C11 C12 H12B 109.1
H12A C12 H12B 107.9
O2 C13 C14 111.31(17)
O2 C13 H13A 109.4
C14 C13 H13A 109.4
O2 C13 H13B 109.4
C14 C13 H13B 109.4
H13A C13 H13B 108.0
N2 C14 C13 111.01(18)
N2 C14 H14A 109.4
C13 C14 H14A 109.4
N2 C14 H14B 109.4
C13 C14 H14B 109.4
H14A C14 H14B 108.0
O3 C15 C16 119.06(18)
O3 C15 C20 122.30(19)
C16 C15 C20 118.56(18)
C17 C16 C15 120.7(2)
C17 C16 H16 119.6
C15 C16 H16 119.6
C16 C17 C18 120.8(2)
C16 C17 H17 119.6
C18 C17 H17 119.6
C19 C18 C17 119.2(2)
C19 C18 H18 120.4
C17 C18 H18 120.4
C18 C19 C20 121.3(2)
C18 C19 H19 119.4
C20 C19 H19 119.4
C19 C20 C15 119.3(2)
C19 C20 C21 118.59(19)
C15 C20 C21 121.96(18)
N3 C21 C20 125.36(19)
N3 C21 H21 117.3
C20 C21 H21 117.3
N3 C22 C23 117.68(17)
N3 C22 H22A 107.9
C23 C22 H22A 107.9
N3 C22 H22B 107.9
C23 C22 H22B 107.9
H22A C22 H22B 107.2
C22 C23 C24 109.22(17)
C22 C23 H23A 109.8
C24 C23 H23A 109.8
C22 C23 H23B 109.8
C24 C23 H23B 109.8
H23A C23 H23B 108.3
N4 C24 C23 112.68(17)
N4 C24 H24A 109.1
C23 C24 H24A 109.1
N4 C24 H24B 109.1
C23 C24 H24B 109.1
H24A C24 H24B 107.8
N4 C25 C26 109.81(18)
N4 C25 H25A 109.7
C26 C25 H25A 109.7
N4 C25 H25B 109.7
C26 C25 H25B 109.7
H25A C25 H25B 108.2
O4 C26 C25 111.65(18)
O4 C26 H26A 109.3
C25 C26 H26A 109.3
O4 C26 H26B 109.3
C25 C26 H26B 109.3
H26A C26 H26B 108.0
O4 C27 C28 111.13(18)
O4 C27 H27A 109.4
C28 C27 H27A 109.4
O4 C27 H27B 109.4
C28 C27 H27B 109.4
H27A C27 H27B 108.0
N4 C28 C27 109.93(17)
N4 C28 H28A 109.7
C27 C28 H28A 109.7
N4 C28 H28B 109.7
C27 C28 H28B 109.7
H28A C28 H28B 108.2
H6A O6 H6B 111(2)

loop_
_geom_bond_atom_site_label_1
_geom_bond_atom_site_label_2
_geom_bond_distance
Mn1 O1 1.8735(15)
Mn1 O3 1.8738(15)
Mn1 N1 2.0471(17)
Mn1 N3 2.0537(17)
Mn1 O5 2.2406(15)
Mn1 Cl1 2.5793(6)
O1 C1 1.328(2)
O2 C12 1.428(3)
O2 C13 1.431(3)
O3 C15 1.330(2)
O4 C26 1.423(3)
O4 C27 1.424(3)
O5 H5A 0.829(16)
O5 H5B 0.819(16)
N1 C7 1.288(3)
N1 C8 1.474(3)
N2 C10 1.472(2)
N2 C11 1.475(3)
N2 C14 1.476(3)
N3 C21 1.279(3)
N3 C22 1.476(3)
N4 C24 1.464(3)
N4 C28 1.466(3)
N4 C25 1.475(3)
C1 C2 1.397(3)
C1 C6 1.415(3)
C2 C3 1.379(3)
C2 H2 0.9500
C3 C4 1.394(3)
C3 H3 0.9500
C4 C5 1.381(3)
C4 H4 0.9500
C5 C6 1.404(3)
C5 H5 0.9500
C6 C7 1.450(3)
C7 H7 0.9500
C8 C9 1.520(3)
C8 H8A 0.9900
C8 H8B 0.9900
C9 C10 1.521(3)
C9 H9A 0.9900
C9 H9B 0.9900
C10 H10A 0.9900
C10 H10B 0.9900
C11 C12 1.519(3)
C11 H11A 0.9900
C11 H11B 0.9900
C12 H12A 0.9900
C12 H12B 0.9900
C13 C14 1.509(3)
C13 H13A 0.9900
C13 H13B 0.9900
C14 H14A 0.9900
C14 H14B 0.9900
C15 C16 1.397(3)
C15 C20 1.419(3)
C16 C17 1.383(3)
C16 H16 0.9500
C17 C18 1.395(3)
C17 H17 0.9500
C18 C19 1.373(3)
C18 H18 0.9500
C19 C20 1.403(3)
C19 H19 0.9500
C20 C21 1.442(3)
C21 H21 0.9500
C22 C23 1.512(3)
C22 H22A 0.9900
C22 H22B 0.9900
C23 C24 1.520(3)
C23 H23A 0.9900
C23 H23B 0.9900
C24 H24A 0.9900
C24 H24B 0.9900
C25 C26 1.511(3)
C25 H25A 0.9900
C25 H25B 0.9900
C26 H26A 0.9900
C26 H26B 0.9900
C27 C28 1.507(3)
C27 H27A 0.9900
C27 H27B 0.9900
C28 H28A 0.9900
C28 H28B 0.9900
O6 H6A 0.840(16)
O6 H6B 0.855(16)

loop_
_geom_hbond_atom_site_label_D
_geom_hbond_atom_site_label_H
_geom_hbond_atom_site_label_A
_geom_hbond_site_symmetry_A
_geom_hbond_distance_DH
_geom_hbond_distance_HA
_geom_hbond_distance_DA
_geom_hbond_angle_DHA
O5 H5A O6 . 0.829(16) 1.884(17) 2.709(2) 174(3)
O5 H5B N2 2_666 0.819(16) 2.076(17) 2.886(2) 170(2)
O6 H6A Cl1 1_455 0.840(16) 2.337(17) 3.1761(16) 178(2)
O6 H6B N4 2_665 0.855(16) 1.990(17) 2.834(2) 169(2)
C8 H8B O6 . 0.99 2.56 3.551(3) 174
C22 H22B O5 . 0.99 2.51 3.154(3) 123
C3 H3 O4 2_775 0.95 2.46 3.171(3) 132
C9 H9A O6 2_666 0.99 2.58 3.471(3) 150
C27 H27B O2 1_564 0.99 2.55 3.488(3) 159
C23 H23B Cg1 2_765 0.99 2.94 3.764 141
